data_2239366
loop_
_publ_author_name
'Inglebert, S. Antony'
'Kamalraja, Jayabal'
'Sethusankar, K.'
'Vasuki, Gnanasambandam'

_publ_section_title
;
 4-(4-Bromophenyl)-7,7-dimethyl-2-methylamino-3-nitro-7,8-dihydro-4<i>H</i>-chromen-5(6<i>H</i>)-one
 including an unknown solvate
;
_journal_coeditor_code SU2714
_journal_issue 5
_journal_name_full 'Acta Crystallographica Section E'
_journal_page_first o579
_journal_page_last o580
_journal_paper_doi 10.1107/S1600536814007983
_journal_volume 70
_journal_year 2014
_chemical_formula_iupac 'C18 H19 Br N2 O4'
_chemical_formula_moiety 'C18 H19 Br N2 O4'
_chemical_formula_sum 'C18 H19 Br N2 O4'
_chemical_formula_weight 407.26
_chemical_name_systematic
4-(4-Bromophenyl)-7,7-dimethyl-2-methylamino-3-nitro-7,8-dihydro-4<i>H</i>-chromen-5(6<i>H</i>)-one
_space_group_IT_number 148
_symmetry_cell_setting trigonal
_symmetry_space_group_name_Hall '-R 3'
_symmetry_space_group_name_H-M 'R -3 :H'
_atom_sites_solution_hydrogens geom
_atom_sites_solution_primary direct
_atom_sites_solution_secondary difmap
_audit_creation_method SHELXL-97
_cell_angle_alpha 90.00
_cell_angle_beta 90.00
_cell_angle_gamma 120.00
_cell_formula_units_Z 18
_cell_length_a 24.2105(13)
_cell_length_b 24.2105(13)
_cell_length_c 15.7745(9)
_cell_measurement_reflns_used 3206
_cell_measurement_temperature 293(2)
_cell_measurement_theta_max 25.24
_cell_measurement_theta_min 2.33
_cell_volume 8007.4(8)
_computing_cell_refinement 'SAINT (Bruker, 2008)'
_computing_data_collection 'APEX2 (Bruker, 2008)'
_computing_data_reduction 'SAINT (Bruker, 2008)'
_computing_molecular_graphics 'PLATON (Spek, 2009) and Mercury (Macrae <i>et al.</i>, 2008)'
_computing_publication_material 'SHELXL97 (Sheldrick, 2008) and PLATON (Spek, 2009)'
_computing_structure_refinement 'SHELXL97 (Sheldrick, 2008)'
_computing_structure_solution 'SHELXS97 (Sheldrick, 2008)'
_diffrn_ambient_temperature 293(2)
_diffrn_measured_fraction_theta_full 0.998
_diffrn_measured_fraction_theta_max 0.998
_diffrn_measurement_device_type 'Bruker Kappa APEXII CCD'
_diffrn_measurement_method '\w and \f scan'
_diffrn_radiation_monochromator graphite
_diffrn_radiation_source 'fine-focus sealed tube'
_diffrn_radiation_type MoK\a
_diffrn_radiation_wavelength 0.71073
_diffrn_reflns_av_R_equivalents 0.0350
_diffrn_reflns_av_sigmaI/netI 0.0233
_diffrn_reflns_limit_h_max 29
_diffrn_reflns_limit_h_min -28
_diffrn_reflns_limit_k_max 28
_diffrn_reflns_limit_k_min -29
_diffrn_reflns_limit_l_max 18
_diffrn_reflns_limit_l_min -12
_diffrn_reflns_number 25281
_diffrn_reflns_theta_full 25.24
_diffrn_reflns_theta_max 25.24
_diffrn_reflns_theta_min 2.33
_diffrn_standards_decay_% 0
_exptl_absorpt_coefficient_mu 2.335
_exptl_absorpt_correction_T_max 0.496
_exptl_absorpt_correction_T_min 0.446
_exptl_absorpt_correction_type multi-scan
_exptl_absorpt_process_details '(SADABS; Bruker, 2008)'
_exptl_crystal_colour colourless
_exptl_crystal_density_diffrn 1.520
_exptl_crystal_density_method 'not measured'
_exptl_crystal_description block
_exptl_crystal_F_000 3744
_exptl_crystal_size_max 0.35
_exptl_crystal_size_mid 0.30
_exptl_crystal_size_min 0.30
_refine_diff_density_max 0.682
_refine_diff_density_min -0.610
_refine_ls_extinction_method none
_refine_ls_goodness_of_fit_ref 1.088
_refine_ls_hydrogen_treatment mixed
_refine_ls_matrix_type full
_refine_ls_number_parameters 233
_refine_ls_number_reflns 3206
_refine_ls_number_restraints 0
_refine_ls_restrained_S_all 1.088
_refine_ls_R_factor_all 0.0507
_refine_ls_R_factor_gt 0.0379
_refine_ls_shift/su_max 0.000
_refine_ls_shift/su_mean 0.000
_refine_ls_structure_factor_coef Fsqd
_refine_ls_weighting_details 'calc w=1/[\s^2^(Fo^2^)+(0.0569P)^2^+9.8133P] where P=(Fo^2^+2Fc^2^)/3'
_refine_ls_weighting_scheme calc
_refine_ls_wR_factor_gt 0.1008
_refine_ls_wR_factor_ref 0.1053
_reflns_number_gt 2565
_reflns_number_total 3206
_reflns_threshold_expression I>2sigma(I)
_cod_data_source_file su2714sup1.cif
_cod_data_source_block I
_cod_original_sg_symbol_H-M 'R -3'
_cod_database_code 2239366
_cod_database_fobs_code 2239366

loop_
_symmetry_equiv_pos_as_xyz
'x, y, z'
'-y, x-y, z'
'-x+y, -x, z'
'x+2/3, y+1/3, z+1/3'
'-y+2/3, x-y+1/3, z+1/3'
'-x+y+2/3, -x+1/3, z+1/3'
'x+1/3, y+2/3, z+2/3'
'-y+1/3, x-y+2/3, z+2/3'
'-x+y+1/3, -x+2/3, z+2/3'
'-x, -y, -z'
'y, -x+y, -z'
'x-y, x, -z'
'-x+2/3, -y+1/3, -z+1/3'
'y+2/3, -x+y+1/3, -z+1/3'
'x-y+2/3, x+1/3, -z+1/3'
'-x+1/3, -y+2/3, -z+2/3'
'y+1/3, -x+y+2/3, -z+2/3'
'x-y+1/3, x+2/3, -z+2/3'

loop_
_atom_site_type_symbol
_atom_site_label
_atom_site_fract_x
_atom_site_fract_y
_atom_site_fract_z
_atom_site_U_iso_or_equiv
_atom_site_adp_type
_atom_site_calc_flag
_atom_site_refinement_flags
_atom_site_occupancy
_atom_site_symmetry_multiplicity
Br Br1 0.212132(19) 0.139268(18) 0.68871(2) 0.06222(17) Uani d . 1 1
O O1 0.43022(10) 0.17889(10) 0.40027(13) 0.0472(5) Uani d . 1 1
O O2 0.26619(8) 0.05160(8) 0.21543(11) 0.0321(4) Uani d . 1 1
O O3 0.42426(10) 0.09139(10) 0.35374(13) 0.0447(5) Uani d . 1 1
O O4 0.27248(10) 0.24234(10) 0.29435(14) 0.0504(5) Uani d . 1 1
N N1 0.40219(10) 0.12873(11) 0.35810(13) 0.0354(5) Uani d . 1 1
N N2 0.32782(12) 0.01391(11) 0.25833(16) 0.0374(6) Uani d . 1 1
H H2N 0.3582(17) 0.0173(16) 0.287(2) 0.056(10) Uiso d . 1 1
C C1 0.24640(15) 0.14478(14) 0.57850(17) 0.0399(7) Uani d . 1 1
C C2 0.30235(15) 0.19826(14) 0.55683(18) 0.0439(7) Uani d . 1 1
H H2 0.3238 0.2310 0.5958 0.053 Uiso calc R 1 1
C C3 0.32632(14) 0.20269(13) 0.47641(17) 0.0390(7) Uani d . 1 1
H H3 0.3643 0.2389 0.4613 0.047 Uiso calc R 1 1
C C4 0.29519(12) 0.15445(12) 0.41766(16) 0.0301(6) Uani d . 1 1
C C5 0.23957(13) 0.10049(13) 0.44189(18) 0.0397(7) Uani d . 1 1
H H5 0.2186 0.0672 0.4035 0.048 Uiso calc R 1 1
C C6 0.21442(15) 0.09504(15) 0.52256(19) 0.0455(7) Uani d . 1 1
H H6 0.1769 0.0587 0.5384 0.055 Uiso calc R 1 1
C C7 0.32208(12) 0.16060(12) 0.32833(15) 0.0293(6) Uani d . 1 1
H H7A 0.3573 0.2044 0.3209 0.035 Uiso calc R 1 1
C C8 0.34739(12) 0.11581(12) 0.31480(15) 0.0297(6) Uani d . 1 1
C C9 0.31590(12) 0.06113(12) 0.26513(16) 0.0297(6) Uani d . 1 1
C C10 0.24637(12) 0.09617(12) 0.21277(15) 0.0278(6) Uani d . 1 1
C C11 0.27201(11) 0.14784(12) 0.26209(15) 0.0281(5) Uani d . 1 1
C C12 0.24891(12) 0.19332(12) 0.25304(16) 0.0313(6) Uani d . 1 1
C C13 0.19699(12) 0.17837(12) 0.18972(17) 0.0336(6) Uani d . 1 1
H H13A 0.2165 0.1994 0.1367 0.040 Uiso calc R 1 1
H H13B 0.1714 0.1963 0.2099 0.040 Uiso calc R 1 1
C C14 0.15270(12) 0.10710(13) 0.17229(17) 0.0335(6) Uani d . 1 1
C C15 0.19391(12) 0.07738(13) 0.15019(17) 0.0321(6) Uani d . 1 1
H H15A 0.1674 0.0313 0.1494 0.039 Uiso calc R 1 1
H H15B 0.2119 0.0912 0.0940 0.039 Uiso calc R 1 1
C C16 0.10934(15) 0.09891(16) 0.0969(2) 0.0502(8) Uani d . 1 1
H H16A 0.0811 0.0543 0.0866 0.075 Uiso calc R 1 1
H H16B 0.1350 0.1182 0.0475 0.075 Uiso calc R 1 1
H H16C 0.0848 0.1191 0.1095 0.075 Uiso calc R 1 1
C C17 0.11220(14) 0.07477(14) 0.2504(2) 0.0458(7) Uani d . 1 1
H H17A 0.0850 0.0301 0.2393 0.069 Uiso calc R 1 1
H H17B 0.0866 0.0937 0.2636 0.069 Uiso calc R 1 1
H H17C 0.1395 0.0802 0.2976 0.069 Uiso calc R 1 1
C C18 0.29496(15) -0.04065(14) 0.2025(2) 0.0477(8) Uani d . 1 1
H H18A 0.3047 -0.0730 0.2189 0.072 Uiso calc R 1 1
H H18B 0.3086 -0.0278 0.1452 0.072 Uiso calc R 1 1
H H18C 0.2498 -0.0573 0.2066 0.072 Uiso calc R 1 1

loop_
_atom_site_aniso_label
_atom_site_aniso_U_11
_atom_site_aniso_U_22
_atom_site_aniso_U_33
_atom_site_aniso_U_12
_atom_site_aniso_U_13
_atom_site_aniso_U_23
Br1 0.0846(3) 0.0630(3) 0.0458(2) 0.0419(2) 0.02115(17) 0.00610(15)
O1 0.0358(11) 0.0452(13) 0.0568(13) 0.0174(10) -0.0149(10) -0.0151(10)
O2 0.0316(10) 0.0282(10) 0.0418(10) 0.0190(8) -0.0093(8) -0.0064(8)
O3 0.0418(12) 0.0528(13) 0.0520(12) 0.0330(11) -0.0116(9) -0.0050(10)
O4 0.0536(13) 0.0335(12) 0.0689(14) 0.0254(10) -0.0152(11) -0.0155(10)
N1 0.0303(12) 0.0409(14) 0.0338(12) 0.0169(12) -0.0007(10) 0.0019(10)
N2 0.0382(14) 0.0366(14) 0.0460(13) 0.0254(12) -0.0108(11) -0.0049(11)
C1 0.0492(18) 0.0427(17) 0.0363(14) 0.0294(15) 0.0069(13) 0.0028(12)
C2 0.0535(19) 0.0352(16) 0.0377(15) 0.0183(15) -0.0045(14) -0.0096(12)
C3 0.0381(16) 0.0269(15) 0.0414(15) 0.0082(13) -0.0028(12) -0.0038(11)
C4 0.0296(14) 0.0278(14) 0.0359(13) 0.0168(12) -0.0028(11) -0.0024(11)
C5 0.0357(16) 0.0311(15) 0.0422(15) 0.0091(13) -0.0017(12) -0.0066(12)
C6 0.0372(17) 0.0399(17) 0.0494(17) 0.0119(14) 0.0076(13) 0.0037(14)
C7 0.0261(13) 0.0250(13) 0.0344(13) 0.0109(11) -0.0002(10) -0.0011(11)
C8 0.0241(13) 0.0335(14) 0.0315(13) 0.0143(12) -0.0012(10) 0.0003(11)
C9 0.0244(13) 0.0325(14) 0.0337(13) 0.0153(12) 0.0009(10) 0.0022(11)
C10 0.0259(13) 0.0253(13) 0.0345(13) 0.0145(11) 0.0022(10) 0.0019(10)
C11 0.0238(13) 0.0261(14) 0.0343(13) 0.0125(11) 0.0019(10) 0.0011(11)
C12 0.0302(14) 0.0252(14) 0.0386(14) 0.0140(12) 0.0026(11) -0.0001(11)
C13 0.0338(15) 0.0304(14) 0.0423(15) 0.0203(13) 0.0041(12) 0.0037(12)
C14 0.0286(14) 0.0297(14) 0.0445(15) 0.0164(12) -0.0025(12) 0.0002(11)
C15 0.0308(14) 0.0314(14) 0.0371(14) 0.0177(12) -0.0062(11) -0.0057(11)
C16 0.0410(17) 0.0495(19) 0.067(2) 0.0275(16) -0.0180(15) -0.0085(16)
C17 0.0321(16) 0.0385(17) 0.0652(19) 0.0164(14) 0.0095(14) 0.0054(14)
C18 0.0516(19) 0.0396(17) 0.0617(19) 0.0302(16) -0.0143(15) -0.0141(15)

loop_
_atom_type_symbol
_atom_type_description
_atom_type_scat_dispersion_real
_atom_type_scat_dispersion_imag
_atom_type_scat_source
C C 0.0033 0.0016 'International Tables Vol C Tables 4.2.6.8 and 6.1.1.4'
H H 0.0000 0.0000 'International Tables Vol C Tables 4.2.6.8 and 6.1.1.4'
Br Br -0.2901 2.4595 'International Tables Vol C Tables 4.2.6.8 and 6.1.1.4'
N N 0.0061 0.0033 'International Tables Vol C Tables 4.2.6.8 and 6.1.1.4'
O O 0.0106 0.0060 'International Tables Vol C Tables 4.2.6.8 and 6.1.1.4'

loop_
_geom_angle_atom_site_label_1
_geom_angle_atom_site_label_2
_geom_angle_atom_site_label_3
_geom_angle
C9 O2 C10 120.62(19)
O1 N1 O3 120.5(2)
O1 N1 C8 118.5(2)
O3 N1 C8 120.9(2)
C9 N2 C18 125.6(2)
C9 N2 H2N 116(2)
C18 N2 H2N 119(2)
C2 C1 C6 121.7(3)
C2 C1 Br1 119.0(2)
C6 C1 Br1 119.3(2)
C1 C2 C3 118.9(3)
C1 C2 H2 120.6
C3 C2 H2 120.6
C2 C3 C4 121.4(3)
C2 C3 H3 119.3
C4 C3 H3 119.3
C5 C4 C3 118.4(2)
C5 C4 C7 120.9(2)
C3 C4 C7 120.7(2)
C4 C5 C6 121.2(3)
C4 C5 H5 119.4
C6 C5 H5 119.4
C1 C6 C5 118.4(3)
C1 C6 H6 120.8
C5 C6 H6 120.8
C8 C7 C11 109.2(2)
C8 C7 C4 111.6(2)
C11 C7 C4 111.0(2)
C8 C7 H7A 108.3
C11 C7 H7A 108.3
C4 C7 H7A 108.3
N1 C8 C9 120.0(2)
N1 C8 C7 117.3(2)
C9 C8 C7 122.6(2)
N2 C9 O2 111.5(2)
N2 C9 C8 128.2(2)
O2 C9 C8 120.3(2)
C11 C10 O2 122.2(2)
C11 C10 C15 126.8(2)
O2 C10 C15 110.9(2)
C10 C11 C12 118.2(2)
C10 C11 C7 123.0(2)
C12 C11 C7 118.7(2)
O4 C12 C11 120.7(2)
O4 C12 C13 121.3(2)
C11 C12 C13 118.1(2)
C12 C13 C14 114.9(2)
C12 C13 H13A 108.6
C14 C13 H13A 108.6
C12 C13 H13B 108.6
C14 C13 H13B 108.6
H13A C13 H13B 107.5
C17 C14 C16 109.7(2)
C17 C14 C15 110.2(2)
C16 C14 C15 109.1(2)
C17 C14 C13 109.9(2)
C16 C14 C13 109.5(2)
C15 C14 C13 108.4(2)
C10 C15 C14 111.2(2)
C10 C15 H15A 109.4
C14 C15 H15A 109.4
C10 C15 H15B 109.4
C14 C15 H15B 109.4
H15A C15 H15B 108.0
C14 C16 H16A 109.5
C14 C16 H16B 109.5
H16A C16 H16B 109.5
C14 C16 H16C 109.5
H16A C16 H16C 109.5
H16B C16 H16C 109.5
C14 C17 H17A 109.5
C14 C17 H17B 109.5
H17A C17 H17B 109.5
C14 C17 H17C 109.5
H17A C17 H17C 109.5
H17B C17 H17C 109.5
N2 C18 H18A 109.5
N2 C18 H18B 109.5
H18A C18 H18B 109.5
N2 C18 H18C 109.5
H18A C18 H18C 109.5
H18B C18 H18C 109.5

loop_
_geom_bond_atom_site_label_1
_geom_bond_atom_site_label_2
_geom_bond_distance
Br1 C1 1.902(3)
O1 N1 1.247(3)
O2 C9 1.356(3)
O2 C10 1.384(3)
O3 N1 1.261(3)
O4 C12 1.217(3)
N1 C8 1.382(3)
N2 C9 1.316(3)
N2 C18 1.450(4)
N2 H2N 0.83(3)
C1 C2 1.369(4)
C1 C6 1.377(4)
C2 C3 1.377(4)
C2 H2 0.9300
C3 C4 1.382(4)
C3 H3 0.9300
C4 C5 1.381(4)
C4 C7 1.528(3)
C5 C6 1.388(4)
C5 H5 0.9300
C6 H6 0.9300
C7 C8 1.504(4)
C7 C11 1.511(3)
C7 H7A 0.9800
C8 C9 1.392(4)
C10 C11 1.334(3)
C10 C15 1.489(3)
C11 C12 1.470(4)
C12 C13 1.501(4)
C13 C14 1.534(4)
C13 H13A 0.9700
C13 H13B 0.9700
C14 C17 1.525(4)
C14 C16 1.532(4)
C14 C15 1.534(4)
C15 H15A 0.9700
C15 H15B 0.9700
C16 H16A 0.9600
C16 H16B 0.9600
C16 H16C 0.9600
C17 H17A 0.9600
C17 H17B 0.9600
C17 H17C 0.9600
C18 H18A 0.9600
C18 H18B 0.9600
C18 H18C 0.9600

loop_
_geom_hbond_atom_site_label_D
_geom_hbond_atom_site_label_H
_geom_hbond_atom_site_label_A
_geom_hbond_site_symmetry_A
_geom_hbond_distance_DH
_geom_hbond_distance_HA
_geom_hbond_distance_DA
_geom_hbond_angle_DHA
N2 H2N O3 . 0.83(3) 2.00(3) 2.618(3) 130(3)
N2 H2N O4 18_545 0.83(3) 2.38(3) 2.969(3) 129(3)

loop_
_geom_torsion_atom_site_label_1
_geom_torsion_atom_site_label_2
_geom_torsion_atom_site_label_3
_geom_torsion_atom_site_label_4
_geom_torsion
C6 C1 C2 C3 1.3(5)
Br1 C1 C2 C3 -178.6(2)
C1 C2 C3 C4 -0.1(5)
C2 C3 C4 C5 -1.3(4)
C2 C3 C4 C7 179.2(3)
C3 C4 C5 C6 1.5(4)
C7 C4 C5 C6 -179.0(3)
C2 C1 C6 C5 -1.2(5)
Br1 C1 C6 C5 178.8(2)
C4 C5 C6 C1 -0.3(5)
C5 C4 C7 C8 -69.8(3)
C3 C4 C7 C8 109.7(3)
C5 C4 C7 C11 52.3(3)
C3 C4 C7 C11 -128.2(3)
O1 N1 C8 C9 178.2(2)
O3 N1 C8 C9 -0.4(4)
O1 N1 C8 C7 -5.5(3)
O3 N1 C8 C7 176.0(2)
C11 C7 C8 N1 167.3(2)
C4 C7 C8 N1 -69.6(3)
C11 C7 C8 C9 -16.5(3)
C4 C7 C8 C9 106.6(3)
C18 N2 C9 O2 2.7(4)
C18 N2 C9 C8 -177.2(3)
C10 O2 C9 N2 -179.4(2)
C10 O2 C9 C8 0.5(3)
N1 C8 C9 N2 6.9(4)
C7 C8 C9 N2 -169.2(3)
N1 C8 C9 O2 -172.9(2)
C7 C8 C9 O2 11.0(4)
C9 O2 C10 C11 -4.3(4)
C9 O2 C10 C15 176.5(2)
O2 C10 C11 C12 178.4(2)
C15 C10 C11 C12 -2.6(4)
O2 C10 C11 C7 -3.5(4)
C15 C10 C11 C7 175.5(2)
C8 C7 C11 C10 12.9(3)
C4 C7 C11 C10 -110.6(3)
C8 C7 C11 C12 -169.0(2)
C4 C7 C11 C12 67.5(3)
C10 C11 C12 O4 -177.2(3)
C7 C11 C12 O4 4.6(4)
C10 C11 C12 C13 1.0(3)
C7 C11 C12 C13 -177.2(2)
O4 C12 C13 C14 -154.1(3)
C11 C12 C13 C14 27.6(3)
C12 C13 C14 C17 68.6(3)
C12 C13 C14 C16 -170.8(2)
C12 C13 C14 C15 -51.9(3)
C11 C10 C15 C14 -23.9(4)
O2 C10 C15 C14 155.2(2)
C17 C14 C15 C10 -71.9(3)
C16 C14 C15 C10 167.6(2)
C13 C14 C15 C10 48.5(3)

loop_
_platon_squeeze_void_nr
_platon_squeeze_void_average_x
_platon_squeeze_void_average_y
_platon_squeeze_void_average_z
_platon_squeeze_void_volume
_platon_squeeze_void_count_electrons
_platon_squeeze_void_content
1 0.333 0.667 0.167 144 53 ' '
2 0.000 0.000 0.500 143 53 ' '
3 0.667 0.333 0.833 144 53 ' '
